data_4028450
loop_
_publ_author_name
'Jun Ma'
'Mark W. Peczuh'

_publ_section_title
;
 Positioning and Configuration of Key Atoms Influence the Topology of
 [13]-Macrodiolides
;
_journal_name_full 'Journal of Organic Chemistry'
_journal_page_first 7414
_journal_page_last 7422
_journal_paper_doi 10.1021/jo400383g
_journal_volume 78
_journal_year 2013
_chemical_formula_sum 'C13 H20 O5'
_chemical_formula_weight 256.29
_chemical_name_systematic
; 
 ? 
;
_space_group_IT_number 15
_symmetry_cell_setting monoclinic
_symmetry_space_group_name_Hall '-C 2yc'
_symmetry_space_group_name_H-M 'C 1 2/c 1'
_atom_sites_solution_hydrogens geom
_atom_sites_solution_primary direct
_atom_sites_solution_secondary difmap
_audit_creation_method SHELXL-97
_cell_angle_alpha 90.00
_cell_angle_beta 107.430(8)
_cell_angle_gamma 90.00
_cell_formula_units_Z 4
_cell_length_a 7.1037(3)
_cell_length_b 19.0334(8)
_cell_length_c 10.0969(7)
_cell_measurement_reflns_used 17707
_cell_measurement_temperature 150(2)
_cell_measurement_theta_max 30.5
_cell_measurement_theta_min 3.0
_cell_volume 1302.49(13)
_computing_cell_refinement 'CrystalClear-SM Expert 2.0 r12 (Rigaku, 2011)'
_computing_data_collection 'CrystalClear-SM Expert 2.0 r12 (Rigaku, 2011)'
_computing_data_reduction 'CrystalClear-SM Expert 2.0 r12 (Rigaku, 2011)'
_computing_publication_material 'SHELXL-97 (Sheldrick, 2008)'
_computing_structure_refinement 'SHELXL-97 (Sheldrick, 2008)'
_computing_structure_solution 'SHELXS-97 (Sheldrick, 2008)'
_diffrn_ambient_temperature 150(2)
_diffrn_detector_area_resol_mean 10
_diffrn_measured_fraction_theta_full 1.000
_diffrn_measured_fraction_theta_max 1.000
_diffrn_measurement_device_type 'Rigaku R-AXIS RAPID imaging plate'
_diffrn_measurement_method \w
_diffrn_radiation_monochromator graphite
_diffrn_radiation_source 'fine-focus sealed tube'
_diffrn_radiation_type MoK\a
_diffrn_radiation_wavelength 0.71075
_diffrn_reflns_av_R_equivalents 0.0189
_diffrn_reflns_av_sigmaI/netI 0.0094
_diffrn_reflns_limit_h_max 10
_diffrn_reflns_limit_h_min -10
_diffrn_reflns_limit_k_max 27
_diffrn_reflns_limit_k_min -27
_diffrn_reflns_limit_l_max 14
_diffrn_reflns_limit_l_min -14
_diffrn_reflns_number 19849
_diffrn_reflns_theta_full 30.51
_diffrn_reflns_theta_max 30.51
_diffrn_reflns_theta_min 3.01
_exptl_absorpt_coefficient_mu 0.100
_exptl_absorpt_correction_T_max 0.9803
_exptl_absorpt_correction_T_min 0.9612
_exptl_absorpt_correction_type multi-scan
_exptl_absorpt_process_details 'Jacobson, R. (1998) Private Communication'
_exptl_crystal_colour Colorless
_exptl_crystal_density_diffrn 1.307
_exptl_crystal_description Block
_exptl_crystal_F_000 552
_exptl_crystal_size_max 0.40
_exptl_crystal_size_mid 0.30
_exptl_crystal_size_min 0.20
_refine_diff_density_max 0.346
_refine_diff_density_min -0.174
_refine_diff_density_rms 0.048
_refine_ls_extinction_method none
_refine_ls_goodness_of_fit_ref 1.102
_refine_ls_hydrogen_treatment constr
_refine_ls_matrix_type full
_refine_ls_number_parameters 84
_refine_ls_number_reflns 2001
_refine_ls_number_restraints 0
_refine_ls_restrained_S_all 1.102
_refine_ls_R_factor_all 0.0392
_refine_ls_R_factor_gt 0.0368
_refine_ls_shift/su_max 0.000
_refine_ls_shift/su_mean 0.000
_refine_ls_structure_factor_coef Fsqd
_refine_ls_weighting_details 'calc w=1/[\s^2^(Fo^2^)+(0.0571P)^2^+0.3530P] where P=(Fo^2^+2Fc^2^)/3'
_refine_ls_weighting_scheme calc
_refine_ls_wR_factor_gt 0.0992
_refine_ls_wR_factor_ref 0.1017
_reflns_number_gt 1824
_reflns_number_total 2001
_reflns_threshold_expression >2sigma(I)
_cod_data_source_file jo400383g_si_003.cif
_cod_data_source_block s12080
_cod_original_cell_volume 1302.49(12)
_cod_database_code 4028450

loop_
_symmetry_equiv_pos_as_xyz
'x, y, z'
'-x, y, -z+1/2'
'x+1/2, y+1/2, z'
'-x+1/2, y+1/2, -z+1/2'
'-x, -y, -z'
'x, -y, z-1/2'
'-x+1/2, -y+1/2, -z'
'x+1/2, -y+1/2, z-1/2'

loop_
_atom_site_label
_atom_site_type_symbol
_atom_site_fract_x
_atom_site_fract_y
_atom_site_fract_z
_atom_site_U_iso_or_equiv
_atom_site_adp_type
_atom_site_occupancy
_atom_site_symmetry_multiplicity
_atom_site_calc_flag
_atom_site_refinement_flags
O1 O 0.0000 0.01451(5) 0.2500 0.0450(3) Uani 1 2 d S
C1 C 0.00077(12) 0.08025(4) 0.17792(9) 0.03031(18) Uani 1 1 d .
H1 H -0.1271 0.0932 0.1080 0.036 Uiso 1 1 calc R
C2 C 0.18269(12) 0.09667(4) 0.13667(9) 0.03095(18) Uani 1 1 d .
H2A H 0.1829 0.0678 0.0552 0.037 Uiso 1 1 calc R
H2B H 0.3012 0.0841 0.2139 0.037 Uiso 1 1 calc R
C3 C 0.19293(12) 0.17428(4) 0.10103(8) 0.02705(17) Uani 1 1 d .
H3A H 0.2967 0.1807 0.0550 0.032 Uiso 1 1 calc R
H3B H 0.0655 0.1884 0.0342 0.032 Uiso 1 1 calc R
C4 C 0.23643(10) 0.22182(4) 0.22570(7) 0.02264(16) Uani 1 1 d .
O2 O 0.31817(10) 0.20492(3) 0.34383(6) 0.03313(16) Uani 1 1 d .
O3 O 0.17323(10) 0.28719(3) 0.18718(6) 0.03050(16) Uani 1 1 d .
C5 C 0.18433(12) 0.33839(4) 0.29560(8) 0.02608(16) Uani 1 1 d .
H5A H 0.3041 0.3677 0.3106 0.031 Uiso 1 1 calc R
H5B H 0.1910 0.3142 0.3837 0.031 Uiso 1 1 calc R
C6 C 0.0000 0.38443(5) 0.2500 0.02137(19) Uani 1 2 d S
C7 C 0.00274(13) 0.43034(4) 0.12580(8) 0.02688(17) Uani 1 1 d .
H7A H -0.1159 0.4598 0.0987 0.040 Uiso 1 1 calc R
H7B H 0.0057 0.4002 0.0477 0.040 Uiso 1 1 calc R
H7C H 0.1202 0.4604 0.1516 0.040 Uiso 1 1 calc R

loop_
_atom_site_aniso_label
_atom_site_aniso_U_11
_atom_site_aniso_U_22
_atom_site_aniso_U_33
_atom_site_aniso_U_23
_atom_site_aniso_U_13
_atom_site_aniso_U_12
O1 0.0453(5) 0.0203(4) 0.0758(7) 0.000 0.0279(5) 0.000
C1 0.0279(4) 0.0240(3) 0.0388(4) -0.0051(3) 0.0095(3) 0.0006(3)
C2 0.0303(4) 0.0248(4) 0.0404(4) -0.0031(3) 0.0147(3) 0.0052(3)
C3 0.0296(4) 0.0264(3) 0.0266(3) -0.0014(3) 0.0106(3) 0.0050(3)
C4 0.0202(3) 0.0236(3) 0.0249(3) 0.0021(2) 0.0080(3) 0.0035(2)
O2 0.0389(4) 0.0300(3) 0.0259(3) 0.0044(2) 0.0026(2) 0.0079(2)
O3 0.0446(4) 0.0250(3) 0.0206(3) 0.00132(19) 0.0079(2) 0.0118(2)
C5 0.0308(4) 0.0240(3) 0.0210(3) -0.0011(2) 0.0042(3) 0.0037(3)
C6 0.0268(5) 0.0177(4) 0.0190(4) 0.000 0.0061(3) 0.000
C7 0.0365(4) 0.0217(3) 0.0228(3) 0.0032(2) 0.0096(3) 0.0012(3)

loop_
_atom_type_symbol
_atom_type_description
_atom_type_scat_dispersion_real
_atom_type_scat_dispersion_imag
_atom_type_scat_source
C C 0.0033 0.0016 'International Tables Vol C Tables 4.2.6.8 and 6.1.1.4'
H H 0.0000 0.0000 'International Tables Vol C Tables 4.2.6.8 and 6.1.1.4'
O O 0.0106 0.0060 'International Tables Vol C Tables 4.2.6.8 and 6.1.1.4'

loop_
_geom_angle_atom_site_label_1
_geom_angle_atom_site_label_2
_geom_angle_atom_site_label_3
_geom_angle
_geom_angle_site_symmetry_1
_geom_angle_site_symmetry_3
C1 O1 C1 60.48(8) . 2
O1 C1 C1 59.76(4) . 2
O1 C1 C2 116.83(6) . .
C1 C1 C2 122.68(9) 2 .
O1 C1 H1 115.3 . .
C1 C1 H1 115.3 2 .
C2 C1 H1 115.3 . .
C1 C2 C3 111.81(6) . .
C1 C2 H2A 109.3 . .
C3 C2 H2A 109.3 . .
C1 C2 H2B 109.3 . .
C3 C2 H2B 109.3 . .
H2A C2 H2B 107.9 . .
C4 C3 C2 113.37(6) . .
C4 C3 H3A 108.9 . .
C2 C3 H3A 108.9 . .
C4 C3 H3B 108.9 . .
C2 C3 H3B 108.9 . .
H3A C3 H3B 107.7 . .
O2 C4 O3 123.77(7) . .
O2 C4 C3 125.84(7) . .
O3 C4 C3 110.38(6) . .
C4 O3 C5 117.85(6) . .
O3 C5 C6 108.07(6) . .
O3 C5 H5A 110.1 . .
C6 C5 H5A 110.1 . .
O3 C5 H5B 110.1 . .
C6 C5 H5B 110.1 . .
H5A C5 H5B 108.4 . .
C5 C6 C5 110.00(8) 2 .
C5 C6 C7 110.72(4) 2 2
C5 C6 C7 107.47(4) . 2
C5 C6 C7 107.47(4) 2 .
C5 C6 C7 110.72(4) . .
C7 C6 C7 110.50(8) 2 .
C6 C7 H7A 109.5 . .
C6 C7 H7B 109.5 . .
H7A C7 H7B 109.5 . .
C6 C7 H7C 109.5 . .
H7A C7 H7C 109.5 . .
H7B C7 H7C 109.5 . .

loop_
_geom_bond_atom_site_label_1
_geom_bond_atom_site_label_2
_geom_bond_distance
_geom_bond_site_symmetry_2
O1 C1 1.4483(11) .
O1 C1 1.4484(11) 2
C1 C1 1.4588(18) 2
C1 C2 1.5045(12) .
C1 H1 1.0000 .
C2 C3 1.5273(11) .
C2 H2A 0.9900 .
C2 H2B 0.9900 .
C3 C4 1.5052(10) .
C3 H3A 0.9900 .
C3 H3B 0.9900 .
C4 O2 1.2034(9) .
C4 O3 1.3402(9) .
O3 C5 1.4501(9) .
C5 C6 1.5275(9) .
C5 H5A 0.9900 .
C5 H5B 0.9900 .
C6 C5 1.5275(9) 2
C6 C7 1.5334(9) 2
C6 C7 1.5334(9) .
C7 H7A 0.9800 .
C7 H7B 0.9800 .
C7 H7C 0.9800 .
